data_1570076
loop_
_publ_author_name
'Jena, Rohan'
'Laha, Subhajit'
'Dwarkanath, Nimish'
'Hazra, Arpan'
'Haldar, Ritesh'
'Balasubramanian, Sundaram'
'Maji, Tapas Kumar'

_publ_section_title
;
 Noncovalent interaction guided selectivity of haloaromatic isomers in a
 flexible porous coordination polymer.
;
_journal_issue 43
_journal_name_full 'Chemical science'
_journal_page_first 12321
_journal_page_last 12330
_journal_paper_doi 10.1039/d3sc03079b
_journal_volume 14
_journal_year 2023
_chemical_formula_sum 'C30 H18 Cl2 N2 O4 Zn'
_chemical_formula_weight 606.73
_space_group_crystal_system monoclinic
_space_group_IT_number 13
_space_group_name_Hall '-P 2yc'
_space_group_name_H-M_alt 'P 1 2/c 1'
_atom_sites_solution_hydrogens geom
_audit_creation_method SHELXL-2018/3
_audit_update_record
;
2023-05-31 deposited with the CCDC.	2023-10-05 downloaded from the CCDC.
;
_cell_angle_alpha 90
_cell_angle_beta 91.2960(10)
_cell_angle_gamma 90
_cell_formula_units_Z 2
_cell_length_a 7.5498(3)
_cell_length_b 9.7529(3)
_cell_length_c 17.1831(6)
_cell_measurement_reflns_used 4445
_cell_measurement_temperature 293(2)
_cell_measurement_theta_max 32.095
_cell_measurement_theta_min 2.57
_cell_volume 1264.91(8)
_computing_structure_refinement 'SHELXL-2018/3 (Sheldrick, 2018)'
_computing_structure_solution 'SHELXT 2018/2 (Sheldrick, 2018)'
_diffrn_ambient_temperature 293(2)
_diffrn_measured_fraction_theta_full 1.000
_diffrn_measured_fraction_theta_max 0.989
_diffrn_measurement_device_type 'Bruker APEX-II CCD'
_diffrn_measurement_method '\f and \w scans'
_diffrn_radiation_type MoK\a
_diffrn_radiation_wavelength 0.71073
_diffrn_reflns_av_R_equivalents 0.1505
_diffrn_reflns_av_unetI/netI 0.1465
_diffrn_reflns_Laue_measured_fraction_full 1.000
_diffrn_reflns_Laue_measured_fraction_max 0.989
_diffrn_reflns_limit_h_max 10
_diffrn_reflns_limit_h_min -11
_diffrn_reflns_limit_k_max 14
_diffrn_reflns_limit_k_min -13
_diffrn_reflns_limit_l_max 23
_diffrn_reflns_limit_l_min -25
_diffrn_reflns_number 31726
_diffrn_reflns_point_group_measured_fraction_full 1.000
_diffrn_reflns_point_group_measured_fraction_max 0.989
_diffrn_reflns_theta_full 25.242
_diffrn_reflns_theta_max 32.095
_diffrn_reflns_theta_min 2.371
_exptl_absorpt_coefficient_mu 1.224
_exptl_crystal_colour 'Pale yellow'
_exptl_crystal_density_diffrn 1.593
_exptl_crystal_description Cuboid
_exptl_crystal_F_000 616
_exptl_crystal_size_max 0.135
_exptl_crystal_size_mid 0.0859
_exptl_crystal_size_min 0.0617
_refine_diff_density_max 0.282
_refine_diff_density_min -0.333
_refine_diff_density_rms 0.071
_refine_ls_extinction_method none
_refine_ls_goodness_of_fit_ref 0.986
_refine_ls_hydrogen_treatment constr
_refine_ls_matrix_type full
_refine_ls_number_parameters 178
_refine_ls_number_reflns 4397
_refine_ls_number_restraints 0
_refine_ls_restrained_S_all 0.986
_refine_ls_R_factor_all 0.1778
_refine_ls_R_factor_gt 0.0534
_refine_ls_shift/su_max 0.000
_refine_ls_shift/su_mean 0.000
_refine_ls_structure_factor_coef Fsqd
_refine_ls_weighting_details 'w=1/[\s^2^(Fo^2^)+(0.0336P)^2^+0.2519P] where P=(Fo^2^+2Fc^2^)/3'
_refine_ls_weighting_scheme calc
_refine_ls_wR_factor_gt 0.0872
_refine_ls_wR_factor_ref 0.1093
_reflns_Friedel_coverage 0.000
_reflns_number_gt 2097
_reflns_number_total 4397
_reflns_threshold_expression 'I > 2\s(I)'
_cod_data_source_file d3sc03079b2.cif
_cod_data_source_block m_DCB
_cod_depositor_comments 'Adding full bibliography for 1570070--1570080.cif.'
_cod_original_sg_symbol_H-M 'P 2/c'
_cod_database_code 1570076
_shelx_shelxl_version_number 2018/3
_shelx_space_group_comment
;
The symmetry employed for this shelxl refinement is uniquely defined
by the following loop, which should always be used as a source of
symmetry information in preference to the above space-group names.
They are only intended as comments.
;

loop_
_space_group_symop_operation_xyz
'x, y, z'
'-x, y, -z+1/2'
'-x, -y, -z'
'x, -y, z-1/2'

loop_
_atom_site_label
_atom_site_type_symbol
_atom_site_fract_x
_atom_site_fract_y
_atom_site_fract_z
_atom_site_U_iso_or_equiv
_atom_site_adp_type
_atom_site_occupancy
_atom_site_site_symmetry_order
_atom_site_calc_flag
_atom_site_refinement_flags_posn
_atom_site_refinement_flags_adp
_atom_site_refinement_flags_occupancy
_atom_site_disorder_assembly
_atom_site_disorder_group
Zn1 Zn 1.000000 0.32656(4) 0.750000 0.03480(14) Uani 1 2 d S T P . .
Cl1 Cl 0.39497(13) 0.54700(12) 0.89824(5) 0.0865(3) Uani 1 1 d . . . . .
O1 O 0.7512(2) 0.25849(19) 0.71854(10) 0.0455(5) Uani 1 1 d . . . . .
O2 O 0.9613(2) 0.18943(18) 0.64203(11) 0.0480(5) Uani 1 1 d . . . . .
N1 N 0.9395(3) 0.4931(2) 0.82294(11) 0.0339(5) Uani 1 1 d . . . . .
C11 C 0.9685(3) 0.6167(2) 0.78927(13) 0.0322(6) Uani 1 1 d . . . . .
C1 C 0.4084(3) 0.0150(2) 0.50516(13) 0.0312(5) Uani 1 1 d . . . . .
C5 C 0.7156(3) 0.0458(2) 0.54773(14) 0.0348(6) Uani 1 1 d . . . . .
H5 H 0.835603 0.027814 0.542156 0.042 Uiso 1 1 calc R U . . .
C4 C 0.6637(3) 0.1300(2) 0.60669(13) 0.0328(6) Uani 1 1 d . . . . .
C6 C 0.8011(3) 0.1960(2) 0.65856(14) 0.0362(6) Uani 1 1 d . . . . .
C2 C 0.3580(3) 0.1007(3) 0.56690(14) 0.0392(6) Uani 1 1 d . . . . .
H2 H 0.238679 0.119845 0.573830 0.047 Uiso 1 1 calc R U . . .
C3 C 0.4820(3) 0.1559(3) 0.61658(14) 0.0389(6) Uani 1 1 d . . . . .
H3 H 0.446331 0.211253 0.657421 0.047 Uiso 1 1 calc R U . . .
C10 C 0.9403(3) 0.7411(3) 0.82739(17) 0.0451(7) Uani 1 1 d . . . . .
C14 C 0.4536(4) 0.6347(3) 0.81425(16) 0.0491(7) Uani 1 1 d . . . . .
C13 C 0.500000 0.5616(4) 0.750000 0.0486(10) Uani 1 2 d S T P . .
H13 H 0.500001 0.466212 0.750000 0.058 Uiso 1 2 calc R U P . .
C7 C 0.8815(4) 0.4915(3) 0.89522(15) 0.0479(7) Uani 1 1 d . . . . .
H7 H 0.858894 0.407514 0.918575 0.058 Uiso 1 1 calc R U . . .
C9 C 0.8823(4) 0.7342(4) 0.90385(19) 0.0626(9) Uani 1 1 d . . . . .
H9 H 0.863578 0.814435 0.931767 0.075 Uiso 1 1 calc R U . . .
C12 C 0.9719(4) 0.8666(3) 0.78670(18) 0.0609(9) Uani 1 1 d . . . . .
H12 H 0.953084 0.949672 0.811728 0.073 Uiso 1 1 calc R U . . .
C15 C 0.4526(4) 0.7756(3) 0.81537(18) 0.0612(9) Uani 1 1 d . . . . .
H15 H 0.420173 0.822787 0.859892 0.073 Uiso 1 1 calc R U . . .
C8 C 0.8533(4) 0.6110(4) 0.93734(17) 0.0618(9) Uani 1 1 d . . . . .
H8 H 0.814636 0.606156 0.988280 0.074 Uiso 1 1 calc R U . . .
C16 C 0.500000 0.8456(5) 0.750000 0.0681(13) Uani 1 2 d S T P . .
H16 H 0.500002 0.940914 0.750000 0.082 Uiso 1 2 calc R U P . .

loop_
_atom_site_aniso_label
_atom_site_aniso_U_11
_atom_site_aniso_U_22
_atom_site_aniso_U_33
_atom_site_aniso_U_23
_atom_site_aniso_U_13
_atom_site_aniso_U_12
Zn1 0.0381(2) 0.0276(2) 0.0382(2) 0.000 -0.00962(18) 0.000
Cl1 0.0838(7) 0.1181(9) 0.0580(6) 0.0215(5) 0.0082(5) -0.0262(6)
O1 0.0490(11) 0.0522(12) 0.0350(10) -0.0084(9) -0.0034(9) -0.0104(9)
O2 0.0362(10) 0.0443(11) 0.0629(13) -0.0119(10) -0.0073(9) -0.0037(9)
N1 0.0363(12) 0.0340(12) 0.0311(12) -0.0001(10) -0.0031(9) -0.0004(9)
C11 0.0303(13) 0.0293(13) 0.0369(13) -0.0034(11) -0.0027(11) -0.0003(11)
C1 0.0327(13) 0.0306(13) 0.0304(13) 0.0012(11) 0.0011(11) -0.0024(11)
C5 0.0307(14) 0.0364(15) 0.0375(15) 0.0058(11) 0.0003(11) -0.0046(11)
C4 0.0424(15) 0.0280(13) 0.0279(13) -0.0003(10) -0.0011(11) -0.0048(11)
C6 0.0445(16) 0.0285(14) 0.0352(14) 0.0048(11) -0.0087(12) -0.0048(11)
C2 0.0309(14) 0.0452(16) 0.0416(15) -0.0066(13) 0.0032(12) -0.0007(12)
C3 0.0404(15) 0.0402(16) 0.0362(14) -0.0067(12) 0.0029(11) 0.0005(12)
C10 0.0403(16) 0.0365(16) 0.0585(19) -0.0124(14) 0.0037(14) 0.0031(13)
C14 0.0418(16) 0.058(2) 0.0474(17) 0.0037(14) -0.0029(13) -0.0056(13)
C13 0.051(3) 0.041(2) 0.053(3) 0.000 -0.007(2) 0.000
C7 0.0493(18) 0.0564(19) 0.0381(16) 0.0060(14) 0.0020(13) -0.0020(14)
C9 0.066(2) 0.063(2) 0.060(2) -0.0290(18) 0.0083(17) 0.0033(17)
C12 0.059(2) 0.0308(15) 0.093(3) -0.0148(15) 0.0066(19) 0.0013(14)
C15 0.068(2) 0.061(2) 0.054(2) -0.0166(17) -0.0034(17) 0.0114(17)
C8 0.063(2) 0.083(3) 0.0398(18) -0.0106(18) 0.0102(15) 0.0064(19)
C16 0.094(4) 0.040(3) 0.069(3) 0.000 -0.016(3) 0.000

loop_
_atom_type_symbol
_atom_type_description
_atom_type_scat_dispersion_real
_atom_type_scat_dispersion_imag
_atom_type_scat_source
C C 0.0033 0.0016 'International Tables Vol C Tables 4.2.6.8 and 6.1.1.4'
H H 0.0000 0.0000 'International Tables Vol C Tables 4.2.6.8 and 6.1.1.4'
Cl Cl 0.1484 0.1585 'International Tables Vol C Tables 4.2.6.8 and 6.1.1.4'
N N 0.0061 0.0033 'International Tables Vol C Tables 4.2.6.8 and 6.1.1.4'
O O 0.0106 0.0060 'International Tables Vol C Tables 4.2.6.8 and 6.1.1.4'
Zn Zn 0.2839 1.4301 'International Tables Vol C Tables 4.2.6.8 and 6.1.1.4'

loop_
_geom_angle_atom_site_label_1
_geom_angle_atom_site_label_2
_geom_angle_atom_site_label_3
_geom_angle
_geom_angle_site_symmetry_1
_geom_angle_site_symmetry_3
_geom_angle_publ_flag
O1 Zn1 O1 142.27(11) . 2_756 ?
O1 Zn1 N1 107.57(7) . 2_756 ?
O1 Zn1 N1 101.33(8) 2_756 2_756 ?
O1 Zn1 N1 101.33(7) . . ?
O1 Zn1 N1 107.57(7) 2_756 . ?
N1 Zn1 N1 79.19(11) 2_756 . ?
O1 Zn1 O2 60.06(7) . . ?
O1 Zn1 O2 97.07(7) 2_756 . ?
N1 Zn1 O2 89.64(7) 2_756 . ?
N1 Zn1 O2 154.45(7) . . ?
O1 Zn1 O2 97.07(7) . 2_756 ?
O1 Zn1 O2 60.06(7) 2_756 2_756 ?
N1 Zn1 O2 154.45(7) 2_756 2_756 ?
N1 Zn1 O2 89.64(7) . 2_756 ?
O2 Zn1 O2 108.90(10) . 2_756 ?
O1 Zn1 C6 30.24(7) . . ?
O1 Zn1 C6 122.29(8) 2_756 . ?
N1 Zn1 C6 98.86(7) 2_756 . ?
N1 Zn1 C6 129.16(8) . . ?
O2 Zn1 C6 29.85(7) . . ?
O2 Zn1 C6 105.94(7) 2_756 . ?
O1 Zn1 C6 122.29(8) . 2_756 ?
O1 Zn1 C6 30.24(7) 2_756 2_756 ?
N1 Zn1 C6 129.16(8) 2_756 2_756 ?
N1 Zn1 C6 98.86(7) . 2_756 ?
O2 Zn1 C6 105.94(7) . 2_756 ?
O2 Zn1 C6 29.85(7) 2_756 2_756 ?
C6 Zn1 C6 118.71(11) . 2_756 ?
C6 O1 Zn1 94.74(15) . . ?
C6 O2 Zn1 83.84(15) . . ?
C7 N1 C11 118.0(2) . . ?
C7 N1 Zn1 128.93(19) . . ?
C11 N1 Zn1 113.07(15) . . ?
N1 C11 C10 122.9(2) . . ?
N1 C11 C11 117.33(13) . 2_756 ?
C10 C11 C11 119.76(16) . 2_756 ?
C2 C1 C5 122.9(2) . 3_656 ?
C2 C1 C1 119.6(3) . 3_656 ?
C5 C1 C1 117.5(3) 3_656 3_656 ?
C4 C5 C1 121.9(2) . 3_656 ?
C5 C4 C3 119.5(2) . . ?
C5 C4 C6 119.5(2) . . ?
C3 C4 C6 121.0(2) . . ?
O2 C6 O1 121.2(2) . . ?
O2 C6 C4 120.2(2) . . ?
O1 C6 C4 118.5(2) . . ?
O2 C6 Zn1 66.31(13) . . ?
O1 C6 Zn1 55.02(12) . . ?
C4 C6 Zn1 172.74(19) . . ?
C3 C2 C1 120.8(2) . . ?
C2 C3 C4 120.7(2) . . ?
C9 C10 C11 117.0(3) . . ?
C9 C10 C12 124.0(3) . . ?
C11 C10 C12 118.9(3) . . ?
C13 C14 C15 122.3(3) . . ?
C13 C14 Cl1 119.2(2) . . ?
C15 C14 Cl1 118.5(2) . . ?
C14 C13 C14 117.1(4) 2_656 . ?
N1 C7 C8 122.4(3) . . ?
C8 C9 C10 120.0(3) . . ?
C12 C12 C10 121.29(16) 2_756 . ?
C16 C15 C14 119.0(3) . . ?
C9 C8 C7 119.7(3) . . ?
C15 C16 C15 120.2(4) 2_656 . ?

loop_
_geom_bond_atom_site_label_1
_geom_bond_atom_site_label_2
_geom_bond_distance
_geom_bond_site_symmetry_2
_geom_bond_publ_flag
Zn1 O1 2.0532(17) . ?
Zn1 O1 2.0532(17) 2_756 ?
Zn1 N1 2.108(2) 2_756 ?
Zn1 N1 2.108(2) . ?
Zn1 O2 2.3003(18) . ?
Zn1 O2 2.3003(18) 2_756 ?
Zn1 C6 2.497(2) . ?
Zn1 C6 2.497(2) 2_756 ?
Cl1 C14 1.743(3) . ?
O1 C6 1.262(3) . ?
O2 C6 1.250(3) . ?
N1 C7 1.326(3) . ?
N1 C11 1.357(3) . ?
C11 C10 1.397(3) . ?
C11 C11 1.441(5) 2_756 ?
C1 C2 1.410(3) . ?
C1 C5 1.419(3) 3_656 ?
C1 C1 1.428(5) 3_656 ?
C5 C4 1.368(3) . ?
C4 C3 1.409(3) . ?
C4 C6 1.498(3) . ?
C2 C3 1.364(3) . ?
C10 C9 1.396(4) . ?
C10 C12 1.432(4) . ?
C14 C13 1.367(3) . ?
C14 C15 1.375(4) . ?
C7 C8 1.390(4) . ?
C9 C8 1.353(4) . ?
C12 C12 1.340(6) 2_756 ?
C15 C16 1.369(4) . ?
